data_7213538
loop_
_publ_author_name
'Clayden, Jonathan'
'Pink, Jennifer H.'
'Westlund, Neil'
'Frampton, Christopher S.'

_publ_section_title
;
 Atroposelectivity in the electrophilic substitution reactions of
 laterally lithiated and silylated tertiary amides
;
_journal_issue 7
_journal_name_full 'Journal of the Chemical Society, Perkin Transactions 1'
_journal_page_first 901
_journal_paper_doi 10.1039/b200358a
_journal_year 2002
_chemical_formula_sum 'C46 H55 N3 O'
_chemical_formula_weight 665.93
_chemical_name_common
;
RWX0315/Wilson/NW-F051/5107/16-7-98.
;
_chemical_name_systematic
;
?
;
_space_group_IT_number 2
_symmetry_cell_setting triclinic
_symmetry_space_group_name_Hall '-P 1'
_symmetry_space_group_name_H-M 'P -1'
_atom_sites_solution_hydrogens geom
_atom_sites_solution_primary direct
_atom_sites_solution_secondary difmap
_audit_creation_method SHELXL-97
_cell_angle_alpha 71.775(12)
_cell_angle_beta 79.479(16)
_cell_angle_gamma 70.577(16)
_cell_formula_units_Z 2
_cell_length_a 11.350(2)
_cell_length_b 12.9829(18)
_cell_length_c 14.928(3)
_cell_measurement_reflns_used 7041
_cell_measurement_temperature 123(1)
_cell_measurement_theta_max 26.37
_cell_measurement_theta_min 1.44
_cell_volume 1962.9(6)
_computing_cell_refinement 'SMART V5 & SAINT V5 (Bruker AXS,1997)'
_computing_data_collection 'SMART V5 (Bruker AXS, 1997)'
_computing_data_reduction 'SAINT V5 (Bruker AXS, 1997)'
_computing_molecular_graphics 'SHELXTL V5.10 (Sheldrick, 1997)'
_computing_publication_material 'SHELXTL V5.10 (Sheldrick, 1997)'
_computing_structure_refinement 'SHELXTL V5.10 (Sheldrick, 1997)'
_computing_structure_solution 'SHELXTL V5.10 (Sheldrick, 1997)'
_diffrn_ambient_temperature 123(1)
_diffrn_detector_area_resol_mean 8.192
_diffrn_measured_fraction_theta_full 0.981
_diffrn_measured_fraction_theta_max 0.981
_diffrn_measurement_device_type 'Bruker AXS 1K SMART CCD area detector'
_diffrn_measurement_method 'narrow frame omega scans'
_diffrn_radiation_monochromator graphite
_diffrn_radiation_source 'fine-focus sealed tube'
_diffrn_radiation_type MoK\a
_diffrn_radiation_wavelength 0.71073
_diffrn_reflns_av_R_equivalents 0.0196
_diffrn_reflns_av_sigmaI/netI 0.0264
_diffrn_reflns_limit_h_max 14
_diffrn_reflns_limit_h_min -14
_diffrn_reflns_limit_k_max 16
_diffrn_reflns_limit_k_min -16
_diffrn_reflns_limit_l_max 18
_diffrn_reflns_limit_l_min -18
_diffrn_reflns_number 18961
_diffrn_reflns_theta_full 26.37
_diffrn_reflns_theta_max 26.37
_diffrn_reflns_theta_min 1.44
_diffrn_standards_decay_% none
_diffrn_standards_number 'see text'
_exptl_absorpt_coefficient_mu 0.067
_exptl_absorpt_correction_type none
_exptl_crystal_colour colourless
_exptl_crystal_density_diffrn 1.127
_exptl_crystal_density_meas ?
_exptl_crystal_density_method 'not measured'
_exptl_crystal_description fragment
_exptl_crystal_F_000 720
_exptl_crystal_size_max 0.30
_exptl_crystal_size_mid 0.25
_exptl_crystal_size_min 0.20
_refine_diff_density_max 0.207
_refine_diff_density_min -0.233
_refine_diff_density_rms 0.040
_refine_ls_extinction_method none
_refine_ls_goodness_of_fit_ref 1.015
_refine_ls_hydrogen_treatment mixed
_refine_ls_matrix_type full
_refine_ls_number_parameters 458
_refine_ls_number_reflns 7883
_refine_ls_number_restraints 0
_refine_ls_restrained_S_all 1.015
_refine_ls_R_factor_all 0.0522
_refine_ls_R_factor_gt 0.0416
_refine_ls_shift/su_max 0.001
_refine_ls_shift/su_mean 0.000
_refine_ls_structure_factor_coef Fsqd
_refine_ls_weighting_details 'calc w=1/[\s^2^(Fo^2^)+(0.0603P)^2^+0.5178P] where P=(Fo^2^+2Fc^2^)/3'
_refine_ls_weighting_scheme calc
_refine_ls_wR_factor_gt 0.1062
_refine_ls_wR_factor_ref 0.1144
_reflns_number_gt 6598
_reflns_number_total 7883
_reflns_threshold_expression >2sigma(I)
_cod_data_source_file b200358asup1.cif
_cod_data_source_block 0316s
_cod_depositor_comments
;
The following automatic conversions were performed:

'_symmetry_cell_setting' value 'Triclinic' changed to 'triclinic'
according to /home/saulius/struct/CIF-dictionaries/cif_core.dic
dictionary named 'cif_core.dic' version 2.4.2 from 2011-04-26.

Automatic conversion script
Id: cif_fix_values 1891 2012-01-12 08:04:46Z andrius 

The following automatic conversions were performed:

'_exptl_crystal_density_meas' value 'not_measured' was changed to '?'
- the value is perceived as not measured.

Automatic conversion script
Id: cif_fix_values 3008 2015-01-20 13:52:24Z robertas 
;
_cod_original_sg_symbol_H-M P-1
_cod_database_code 7213538

loop_
_symmetry_equiv_pos_as_xyz
'x, y, z'
'-x, -y, -z'

loop_
_atom_site_label
_atom_site_type_symbol
_atom_site_fract_x
_atom_site_fract_y
_atom_site_fract_z
_atom_site_U_iso_or_equiv
_atom_site_adp_type
_atom_site_occupancy
_atom_site_symmetry_multiplicity
_atom_site_calc_flag
_atom_site_refinement_flags
O1 O 0.44998(8) 0.29904(7) 0.35740(6) 0.0242(2) Uani 1 1 d .
N1 N 0.38327(9) 0.45563(9) 0.23590(7) 0.0212(2) Uani 1 1 d .
N2 N 0.18654(9) 0.37679(8) 0.59585(7) 0.0203(2) Uani 1 1 d .
N3 N 0.61329(10) 0.11075(9) 0.15525(7) 0.0248(2) Uani 1 1 d .
C1 C 0.26448(11) 0.31704(10) 0.29340(8) 0.0180(2) Uani 1 1 d .
C2 C 0.27095(11) 0.25373(10) 0.23050(8) 0.0203(3) Uani 1 1 d .
C3 C 0.16584(12) 0.22238(10) 0.22780(9) 0.0230(3) Uani 1 1 d .
H3A H 0.1696 0.1793 0.1858 0.028 Uiso 1 1 calc R
C4 C 0.05535(12) 0.25229(10) 0.28491(9) 0.0233(3) Uani 1 1 d .
C5 C 0.05325(11) 0.31163(10) 0.34853(9) 0.0213(3) Uani 1 1 d .
H5A H -0.0207 0.3307 0.3891 0.026 Uiso 1 1 calc R
C6 C 0.15640(11) 0.34392(10) 0.35457(8) 0.0190(2) Uani 1 1 d .
C7 C 0.37389(11) 0.35619(10) 0.29812(8) 0.0186(2) Uani 1 1 d .
C8 C 0.48899(12) 0.49800(12) 0.23778(10) 0.0283(3) Uani 1 1 d .
H8A H 0.4799 0.5698 0.1855 0.034 Uiso 1 1 calc R
C9 C 0.61583(13) 0.41637(14) 0.21593(12) 0.0410(4) Uani 1 1 d .
H9A H 0.6147 0.3974 0.1575 0.061 Uiso 1 1 calc R
H9B H 0.6323 0.3469 0.2684 0.061 Uiso 1 1 calc R
H9C H 0.6819 0.4524 0.2079 0.061 Uiso 1 1 calc R
C10 C 0.48134(15) 0.52941(13) 0.32952(11) 0.0384(4) Uani 1 1 d .
H10A H 0.3962 0.5766 0.3428 0.058 Uiso 1 1 calc R
H10B H 0.5411 0.5717 0.3229 0.058 Uiso 1 1 calc R
H10C H 0.5018 0.4601 0.3818 0.058 Uiso 1 1 calc R
C11 C 0.28664(12) 0.52983(11) 0.17015(9) 0.0238(3) Uani 1 1 d .
H11A H 0.2209 0.4908 0.1798 0.029 Uiso 1 1 calc R
C12 C 0.33973(15) 0.54591(12) 0.06679(10) 0.0354(3) Uani 1 1 d .
H12A H 0.3867 0.4718 0.0560 0.053 Uiso 1 1 calc R
H12B H 0.3957 0.5935 0.0523 0.053 Uiso 1 1 calc R
H12C H 0.2708 0.5828 0.0257 0.053 Uiso 1 1 calc R
C13 C 0.22229(13) 0.64403(12) 0.19208(10) 0.0323(3) Uani 1 1 d .
H13A H 0.1881 0.6313 0.2585 0.048 Uiso 1 1 calc R
H13B H 0.1541 0.6879 0.1511 0.048 Uiso 1 1 calc R
H13C H 0.2834 0.6861 0.1808 0.048 Uiso 1 1 calc R
C14 C 0.15184(11) 0.40350(10) 0.42821(8) 0.0200(2) Uani 1 1 d .
H14A H 0.0644 0.4492 0.4405 0.024 Uiso 1 1 calc R
H14B H 0.2040 0.4559 0.4034 0.024 Uiso 1 1 calc R
C15 C 0.19995(11) 0.31786(10) 0.52247(8) 0.0199(2) Uani 1 1 d .
H15A H 0.2906 0.2771 0.5107 0.024 Uiso 1 1 calc R
C16 C 0.12663(12) 0.23211(10) 0.55531(8) 0.0220(3) Uani 1 1 d .
C17 C 0.00309(13) 0.26284(12) 0.59487(9) 0.0266(3) Uani 1 1 d .
H17A H -0.0317 0.3347 0.6078 0.032 Uiso 1 1 calc R
C18 C -0.06922(15) 0.18953(13) 0.61544(10) 0.0357(3) Uani 1 1 d .
H18A H -0.1534 0.2116 0.6419 0.043 Uiso 1 1 calc R
C19 C -0.01940(17) 0.08417(14) 0.59759(11) 0.0418(4) Uani 1 1 d .
H19A H -0.0693 0.0342 0.6113 0.050 Uiso 1 1 calc R
C20 C 0.10372(17) 0.05235(13) 0.55959(11) 0.0397(4) Uani 1 1 d .
H20A H 0.1385 -0.0201 0.5478 0.048 Uiso 1 1 calc R
C21 C 0.17686(14) 0.12575(11) 0.53852(9) 0.0294(3) Uani 1 1 d .
H21A H 0.2613 0.1031 0.5126 0.035 Uiso 1 1 calc R
C22 C 0.24785(12) 0.46690(11) 0.56357(9) 0.0261(3) Uani 1 1 d .
H22A H 0.2021 0.5288 0.5137 0.039 Uiso 1 1 calc R
H22B H 0.3344 0.4364 0.5386 0.039 Uiso 1 1 calc R
H22C H 0.2481 0.4957 0.6169 0.039 Uiso 1 1 calc R
C23 C 0.24265(13) 0.29315(11) 0.68090(9) 0.0258(3) Uani 1 1 d .
H23A H 0.3348 0.2683 0.6670 0.031 Uiso 1 1 calc R
H23B H 0.2126 0.2258 0.6953 0.031 Uiso 1 1 calc R
C24 C 0.21261(12) 0.33726(11) 0.76733(9) 0.0236(3) Uani 1 1 d .
C25 C 0.29918(14) 0.29723(12) 0.83457(9) 0.0312(3) Uani 1 1 d .
H25A H 0.3782 0.2445 0.8245 0.037 Uiso 1 1 calc R
C26 C 0.27098(17) 0.33365(14) 0.91623(10) 0.0417(4) Uani 1 1 d .
H26A H 0.3303 0.3049 0.9621 0.050 Uiso 1 1 calc R
C27 C 0.15679(17) 0.41164(15) 0.93111(10) 0.0433(4) Uani 1 1 d .
H27A H 0.1376 0.4363 0.9871 0.052 Uiso 1 1 calc R
C28 C 0.07114(15) 0.45329(14) 0.86435(10) 0.0383(4) Uani 1 1 d .
H28A H -0.0066 0.5080 0.8737 0.046 Uiso 1 1 calc R
C29 C 0.09807(13) 0.41564(12) 0.78342(10) 0.0297(3) Uani 1 1 d .
H29A H 0.0377 0.4437 0.7384 0.036 Uiso 1 1 calc R
C30 C 0.38877(12) 0.21864(11) 0.16700(9) 0.0233(3) Uani 1 1 d .
H30A H 0.4168 0.2864 0.1328 0.028 Uiso 1 1 calc R
H30B H 0.3684 0.1902 0.1192 0.028 Uiso 1 1 calc R
C31 C 0.49729(11) 0.12662(11) 0.22036(9) 0.0227(3) Uani 1 1 d .
H31A H 0.5134 0.1587 0.2682 0.027 Uiso 1 1 calc R
C32 C 0.46229(11) 0.01917(11) 0.27701(9) 0.0236(3) Uani 1 1 d .
C33 C 0.40957(12) -0.03810(12) 0.23741(10) 0.0287(3) Uani 1 1 d .
H33A H 0.3952 -0.0104 0.1722 0.034 Uiso 1 1 calc R
C34 C 0.37810(13) -0.13505(12) 0.29237(11) 0.0341(3) Uani 1 1 d .
H34A H 0.3433 -0.1736 0.2645 0.041 Uiso 1 1 calc R
C35 C 0.39736(13) -0.17578(12) 0.38787(11) 0.0354(3) Uani 1 1 d .
H35A H 0.3752 -0.2418 0.4254 0.042 Uiso 1 1 calc R
C36 C 0.44880(13) -0.12022(12) 0.42817(10) 0.0330(3) Uani 1 1 d .
H36A H 0.4623 -0.1479 0.4935 0.040 Uiso 1 1 calc R
C37 C 0.48083(12) -0.02374(11) 0.37291(9) 0.0277(3) Uani 1 1 d .
H37A H 0.5163 0.0139 0.4013 0.033 Uiso 1 1 calc R
C38 C 0.61366(14) 0.06029(13) 0.08055(10) 0.0347(3) Uani 1 1 d .
H38A H 0.5378 0.1018 0.0472 0.052 Uiso 1 1 calc R
H38B H 0.6156 -0.0193 0.1085 0.052 Uiso 1 1 calc R
H38C H 0.6878 0.0644 0.0358 0.052 Uiso 1 1 calc R
C39 C 0.72489(12) 0.05003(12) 0.20666(10) 0.0306(3) Uani 1 1 d .
H39A H 0.7320 -0.0319 0.2282 0.037 Uiso 1 1 calc R
H39B H 0.7153 0.0768 0.2636 0.037 Uiso 1 1 calc R
C40 C 0.84443(12) 0.06592(11) 0.14770(9) 0.0259(3) Uani 1 1 d .
C41 C 0.95587(13) -0.02235(12) 0.15817(10) 0.0312(3) Uani 1 1 d .
H41A H 0.9556 -0.0950 0.1989 0.037 Uiso 1 1 calc R
C42 C 1.06740(13) -0.00562(13) 0.10985(11) 0.0365(3) Uani 1 1 d .
H42A H 1.1429 -0.0666 0.1181 0.044 Uiso 1 1 calc R
C43 C 1.06915(13) 0.09921(14) 0.04984(10) 0.0352(3) Uani 1 1 d .
H43A H 1.1456 0.1107 0.0169 0.042 Uiso 1 1 calc R
C44 C 0.95866(14) 0.18748(13) 0.03803(10) 0.0337(3) Uani 1 1 d .
H44A H 0.9592 0.2597 -0.0034 0.040 Uiso 1 1 calc R
C45 C 0.84716(13) 0.17084(12) 0.08651(10) 0.0296(3) Uani 1 1 d .
H45A H 0.7718 0.2319 0.0778 0.036 Uiso 1 1 calc R
C46 C -0.05986(13) 0.22358(13) 0.27703(11) 0.0329(3) Uani 1 1 d .
H46A H -0.0347 0.1513 0.2608 0.049 Uiso 1 1 calc R
H46B H -0.1084 0.2836 0.2275 0.049 Uiso 1 1 calc R
H46C H -0.1114 0.2172 0.3377 0.049 Uiso 1 1 calc R

loop_
_atom_site_aniso_label
_atom_site_aniso_U_11
_atom_site_aniso_U_22
_atom_site_aniso_U_33
_atom_site_aniso_U_23
_atom_site_aniso_U_13
_atom_site_aniso_U_12
O1 0.0224(4) 0.0256(5) 0.0232(4) -0.0038(4) -0.0059(4) -0.0058(4)
N1 0.0191(5) 0.0224(5) 0.0217(5) -0.0045(4) -0.0012(4) -0.0071(4)
N2 0.0236(5) 0.0206(5) 0.0181(5) -0.0069(4) -0.0023(4) -0.0065(4)
N3 0.0224(5) 0.0266(6) 0.0234(5) -0.0082(4) 0.0028(4) -0.0057(4)
C1 0.0186(6) 0.0173(6) 0.0154(5) -0.0019(4) -0.0027(4) -0.0038(4)
C2 0.0229(6) 0.0180(6) 0.0164(6) -0.0030(5) -0.0029(5) -0.0022(5)
C3 0.0277(7) 0.0206(6) 0.0223(6) -0.0080(5) -0.0068(5) -0.0046(5)
C4 0.0240(6) 0.0209(6) 0.0247(6) -0.0032(5) -0.0069(5) -0.0066(5)
C5 0.0184(6) 0.0218(6) 0.0214(6) -0.0049(5) -0.0008(5) -0.0041(5)
C6 0.0202(6) 0.0175(6) 0.0173(6) -0.0032(5) -0.0023(5) -0.0042(5)
C7 0.0181(6) 0.0204(6) 0.0167(6) -0.0079(5) 0.0021(5) -0.0042(5)
C8 0.0218(6) 0.0283(7) 0.0342(7) -0.0034(6) -0.0023(5) -0.0116(5)
C9 0.0219(7) 0.0421(9) 0.0517(9) -0.0052(7) 0.0039(6) -0.0110(6)
C10 0.0393(8) 0.0390(8) 0.0466(9) -0.0135(7) -0.0096(7) -0.0192(7)
C11 0.0238(6) 0.0227(6) 0.0220(6) -0.0014(5) -0.0039(5) -0.0064(5)
C12 0.0484(9) 0.0259(7) 0.0236(7) -0.0022(6) -0.0035(6) -0.0045(6)
C13 0.0310(7) 0.0281(7) 0.0310(7) -0.0074(6) -0.0025(6) -0.0008(6)
C14 0.0190(6) 0.0213(6) 0.0195(6) -0.0073(5) 0.0000(5) -0.0050(5)
C15 0.0195(6) 0.0208(6) 0.0191(6) -0.0081(5) -0.0008(5) -0.0035(5)
C16 0.0268(6) 0.0220(6) 0.0173(6) -0.0042(5) -0.0052(5) -0.0069(5)
C17 0.0301(7) 0.0280(7) 0.0232(6) -0.0069(5) -0.0004(5) -0.0113(6)
C18 0.0373(8) 0.0438(9) 0.0297(7) -0.0048(6) -0.0001(6) -0.0230(7)
C19 0.0600(11) 0.0412(9) 0.0353(8) -0.0027(7) -0.0095(7) -0.0338(8)
C20 0.0647(11) 0.0244(7) 0.0363(8) -0.0080(6) -0.0128(7) -0.0169(7)
C21 0.0373(8) 0.0237(7) 0.0270(7) -0.0074(5) -0.0076(6) -0.0058(6)
C22 0.0285(7) 0.0310(7) 0.0249(7) -0.0117(6) -0.0004(5) -0.0137(6)
C23 0.0285(7) 0.0240(6) 0.0231(6) -0.0085(5) -0.0062(5) -0.0014(5)
C24 0.0298(7) 0.0220(6) 0.0198(6) -0.0045(5) -0.0012(5) -0.0104(5)
C25 0.0383(8) 0.0293(7) 0.0252(7) -0.0050(6) -0.0085(6) -0.0081(6)
C26 0.0605(10) 0.0467(9) 0.0220(7) -0.0045(7) -0.0126(7) -0.0210(8)
C27 0.0647(11) 0.0516(10) 0.0216(7) -0.0168(7) 0.0084(7) -0.0275(9)
C28 0.0426(9) 0.0415(9) 0.0317(8) -0.0174(7) 0.0105(7) -0.0137(7)
C29 0.0300(7) 0.0323(7) 0.0268(7) -0.0106(6) -0.0003(6) -0.0079(6)
C30 0.0279(7) 0.0217(6) 0.0183(6) -0.0069(5) -0.0002(5) -0.0044(5)
C31 0.0232(6) 0.0234(6) 0.0207(6) -0.0080(5) 0.0004(5) -0.0052(5)
C32 0.0178(6) 0.0214(6) 0.0274(7) -0.0075(5) 0.0031(5) -0.0020(5)
C33 0.0245(7) 0.0310(7) 0.0283(7) -0.0075(6) -0.0004(5) -0.0069(6)
C34 0.0286(7) 0.0330(8) 0.0441(9) -0.0129(7) 0.0013(6) -0.0134(6)
C35 0.0295(7) 0.0265(7) 0.0426(8) -0.0022(6) 0.0055(6) -0.0100(6)
C36 0.0272(7) 0.0339(8) 0.0277(7) -0.0021(6) 0.0021(6) -0.0043(6)
C37 0.0240(6) 0.0281(7) 0.0280(7) -0.0089(6) 0.0004(5) -0.0040(5)
C38 0.0293(7) 0.0428(8) 0.0348(8) -0.0180(7) 0.0073(6) -0.0124(6)
C39 0.0263(7) 0.0276(7) 0.0291(7) -0.0004(6) 0.0005(6) -0.0049(6)
C40 0.0260(7) 0.0270(7) 0.0231(6) -0.0063(5) -0.0011(5) -0.0069(5)
C41 0.0309(7) 0.0267(7) 0.0329(7) -0.0066(6) -0.0050(6) -0.0048(6)
C42 0.0252(7) 0.0399(8) 0.0428(8) -0.0166(7) -0.0020(6) -0.0030(6)
C43 0.0266(7) 0.0519(9) 0.0317(8) -0.0165(7) 0.0037(6) -0.0159(7)
C44 0.0368(8) 0.0373(8) 0.0279(7) -0.0042(6) -0.0013(6) -0.0170(6)
C45 0.0277(7) 0.0275(7) 0.0293(7) -0.0042(6) -0.0016(6) -0.0062(6)
C46 0.0276(7) 0.0351(8) 0.0423(8) -0.0135(6) -0.0066(6) -0.0128(6)

loop_
_atom_type_symbol
_atom_type_description
_atom_type_scat_dispersion_real
_atom_type_scat_dispersion_imag
_atom_type_scat_source
C C 0.0033 0.0016 'International Tables Vol C Tables 4.2.6.8 and 6.1.1.4'
H H 0.0000 0.0000 'International Tables Vol C Tables 4.2.6.8 and 6.1.1.4'
N N 0.0061 0.0033 'International Tables Vol C Tables 4.2.6.8 and 6.1.1.4'
O O 0.0106 0.0060 'International Tables Vol C Tables 4.2.6.8 and 6.1.1.4'

loop_
_geom_angle_atom_site_label_1
_geom_angle_atom_site_label_2
_geom_angle_atom_site_label_3
_geom_angle
C7 N1 C11 122.89(10)
C7 N1 C8 119.56(10)
C11 N1 C8 117.38(10)
C22 N2 C23 109.16(10)
C22 N2 C15 112.09(10)
C23 N2 C15 108.82(9)
C38 N3 C39 110.67(11)
C38 N3 C31 115.76(10)
C39 N3 C31 111.77(10)
C6 C1 C2 120.62(11)
C6 C1 C7 118.22(10)
C2 C1 C7 121.15(10)
C3 C2 C1 118.47(11)
C3 C2 C30 119.80(11)
C1 C2 C30 121.73(11)
C2 C3 C4 122.02(11)
C5 C4 C3 118.13(11)
C5 C4 C46 120.55(12)
C3 C4 C46 121.31(12)
C4 C5 C6 121.97(11)
C5 C6 C1 118.69(11)
C5 C6 C14 120.04(11)
C1 C6 C14 121.25(10)
O1 C7 N1 122.47(11)
O1 C7 C1 120.08(11)
N1 C7 C1 117.45(10)
N1 C8 C9 111.92(11)
N1 C8 C10 111.86(11)
C9 C8 C10 112.93(12)
N1 C11 C12 111.91(11)
N1 C11 C13 111.84(11)
C12 C11 C13 111.15(11)
C6 C14 C15 111.77(10)
N2 C15 C16 110.53(10)
N2 C15 C14 111.11(9)
C16 C15 C14 108.66(10)
C21 C16 C17 118.94(12)
C21 C16 C15 120.67(12)
C17 C16 C15 120.11(11)
C18 C17 C16 120.56(13)
C19 C18 C17 120.36(15)
C20 C19 C18 119.44(14)
C19 C20 C21 120.50(14)
C16 C21 C20 120.18(14)
N2 C23 C24 113.97(10)
C25 C24 C29 118.41(12)
C25 C24 C23 119.89(12)
C29 C24 C23 121.68(11)
C24 C25 C26 120.58(14)
C27 C26 C25 120.29(14)
C28 C27 C26 119.67(14)
C27 C28 C29 120.22(15)
C28 C29 C24 120.82(13)
C2 C30 C31 113.81(10)
N3 C31 C32 116.17(10)
N3 C31 C30 109.77(10)
C32 C31 C30 112.74(10)
C37 C32 C33 117.78(12)
C37 C32 C31 119.23(12)
C33 C32 C31 122.98(12)
C34 C33 C32 120.73(13)
C35 C34 C33 120.25(14)
C36 C35 C34 119.82(13)
C35 C36 C37 119.78(13)
C36 C37 C32 121.65(13)
N3 C39 C40 113.04(11)
C45 C40 C41 118.43(13)
C45 C40 C39 120.83(12)
C41 C40 C39 120.62(12)
C42 C41 C40 120.80(13)
C43 C42 C41 120.25(13)
C42 C43 C44 119.52(13)
C43 C44 C45 120.24(14)
C44 C45 C40 120.75(13)
C2 C3 H3A 119.0
C4 C3 H3A 119.0
C4 C5 H5A 119.0
C6 C5 H5A 119.0
N1 C8 H8A 106.5
C9 C8 H8A 106.5
C10 C8 H8A 106.5
C8 C9 H9A 109.5
C8 C9 H9B 109.5
H9A C9 H9B 109.5
C8 C9 H9C 109.5
H9A C9 H9C 109.5
H9B C9 H9C 109.5
C8 C10 H10A 109.5
C8 C10 H10B 109.5
H10A C10 H10B 109.5
C8 C10 H10C 109.5
H10A C10 H10C 109.5
H10B C10 H10C 109.5
N1 C11 H11A 107.2
C12 C11 H11A 107.2
C13 C11 H11A 107.2
C11 C12 H12A 109.5
C11 C12 H12B 109.5
H12A C12 H12B 109.5
C11 C12 H12C 109.5
H12A C12 H12C 109.5
H12B C12 H12C 109.5
C11 C13 H13A 109.5
C11 C13 H13B 109.5
H13A C13 H13B 109.5
C11 C13 H13C 109.5
H13A C13 H13C 109.5
H13B C13 H13C 109.5
C6 C14 H14A 109.3
C15 C14 H14A 109.3
C6 C14 H14B 109.3
C15 C14 H14B 109.3
H14A C14 H14B 107.9
N2 C15 H15A 108.8
C16 C15 H15A 108.8
C14 C15 H15A 108.8
C18 C17 H17A 119.7
C16 C17 H17A 119.7
C19 C18 H18A 119.8
C17 C18 H18A 119.8
C20 C19 H19A 120.3
C18 C19 H19A 120.3
C19 C20 H20A 119.7
C21 C20 H20A 119.7
C16 C21 H21A 119.9
C20 C21 H21A 119.9
N2 C22 H22A 109.5
N2 C22 H22B 109.5
H22A C22 H22B 109.5
N2 C22 H22C 109.5
H22A C22 H22C 109.5
H22B C22 H22C 109.5
N2 C23 H23A 108.8
C24 C23 H23A 108.8
N2 C23 H23B 108.8
C24 C23 H23B 108.8
H23A C23 H23B 107.7
C24 C25 H25A 119.7
C26 C25 H25A 119.7
C27 C26 H26A 119.9
C25 C26 H26A 119.9
C28 C27 H27A 120.2
C26 C27 H27A 120.2
C27 C28 H28A 119.9
C29 C28 H28A 119.9
C28 C29 H29A 119.6
C24 C29 H29A 119.6
C2 C30 H30A 108.8
C31 C30 H30A 108.8
C2 C30 H30B 108.8
C31 C30 H30B 108.8
H30A C30 H30B 107.7
N3 C31 H31A 105.8
C32 C31 H31A 105.8
C30 C31 H31A 105.8
C34 C33 H33A 119.6
C32 C33 H33A 119.6
C35 C34 H34A 119.9
C33 C34 H34A 119.9
C36 C35 H35A 120.1
C34 C35 H35A 120.1
C35 C36 H36A 120.1
C37 C36 H36A 120.1
C36 C37 H37A 119.2
C32 C37 H37A 119.2
N3 C38 H38A 109.5
N3 C38 H38B 109.5
H38A C38 H38B 109.5
N3 C38 H38C 109.5
H38A C38 H38C 109.5
H38B C38 H38C 109.5
N3 C39 H39A 109.0
C40 C39 H39A 109.0
N3 C39 H39B 109.0
C40 C39 H39B 109.0
H39A C39 H39B 107.8
C42 C41 H41A 119.6
C40 C41 H41A 119.6
C43 C42 H42A 119.9
C41 C42 H42A 119.9
C42 C43 H43A 120.2
C44 C43 H43A 120.2
C43 C44 H44A 119.9
C45 C44 H44A 119.9
C44 C45 H45A 119.6
C40 C45 H45A 119.6
C4 C46 H46A 109.5
C4 C46 H46B 109.5
H46A C46 H46B 109.5
C4 C46 H46C 109.5
H46A C46 H46C 109.5
H46B C46 H46C 109.5

loop_
_geom_bond_atom_site_label_1
_geom_bond_atom_site_label_2
_geom_bond_distance
O1 C7 1.2336(15)
N1 C7 1.3587(16)
N1 C11 1.4810(16)
N1 C8 1.4846(16)
N2 C22 1.4668(16)
N2 C23 1.4730(16)
N2 C15 1.4813(15)
N3 C38 1.4581(18)
N3 C39 1.4586(17)
N3 C31 1.4827(16)
C1 C6 1.4021(17)
C1 C2 1.4074(17)
C1 C7 1.5098(16)
C2 C3 1.3932(18)
C2 C30 1.5153(17)
C3 C4 1.3939(18)
C4 C5 1.3904(18)
C4 C46 1.5068(17)
C5 C6 1.3941(17)
C6 C14 1.5146(16)
C8 C9 1.527(2)
C8 C10 1.527(2)
C11 C12 1.5264(19)
C11 C13 1.5280(19)
C14 C15 1.5532(17)
C15 C16 1.5159(17)
C16 C21 1.3913(18)
C16 C17 1.3954(19)
C17 C18 1.3851(19)
C18 C19 1.386(2)
C19 C20 1.385(2)
C20 C21 1.393(2)
C23 C24 1.5103(17)
C24 C25 1.3918(18)
C24 C29 1.3936(19)
C25 C26 1.389(2)
C26 C27 1.385(2)
C27 C28 1.378(2)
C28 C29 1.388(2)
C30 C31 1.5373(17)
C31 C32 1.5255(18)
C32 C37 1.3919(19)
C32 C33 1.4001(19)
C33 C34 1.390(2)
C34 C35 1.388(2)
C35 C36 1.379(2)
C36 C37 1.389(2)
C39 C40 1.5148(18)
C40 C45 1.3893(19)
C40 C41 1.3906(19)
C41 C42 1.386(2)
C42 C43 1.380(2)
C43 C44 1.384(2)
C44 C45 1.386(2)
C3 H3A 0.9500
C5 H5A 0.9500
C8 H8A 1.0000
C9 H9A 0.9800
C9 H9B 0.9800
C9 H9C 0.9800
C10 H10A 0.9800
C10 H10B 0.9800
C10 H10C 0.9800
C11 H11A 1.0000
C12 H12A 0.9800
C12 H12B 0.9800
C12 H12C 0.9800
C13 H13A 0.9800
C13 H13B 0.9800
C13 H13C 0.9800
C14 H14A 0.9900
C14 H14B 0.9900
C15 H15A 1.0000
C17 H17A 0.9500
C18 H18A 0.9500
C19 H19A 0.9500
C20 H20A 0.9500
C21 H21A 0.9500
C22 H22A 0.9800
C22 H22B 0.9800
C22 H22C 0.9800
C23 H23A 0.9900
C23 H23B 0.9900
C25 H25A 0.9500
C26 H26A 0.9500
C27 H27A 0.9500
C28 H28A 0.9500
C29 H29A 0.9500
C30 H30A 0.9900
C30 H30B 0.9900
C31 H31A 1.0000
C33 H33A 0.9500
C34 H34A 0.9500
C35 H35A 0.9500
C36 H36A 0.9500
C37 H37A 0.9500
C38 H38A 0.9800
C38 H38B 0.9800
C38 H38C 0.9800
C39 H39A 0.9900
C39 H39B 0.9900
C41 H41A 0.9500
C42 H42A 0.9500
C43 H43A 0.9500
C44 H44A 0.9500
C45 H45A 0.9500
C46 H46A 0.9800
C46 H46B 0.9800
C46 H46C 0.9800

loop_
_geom_torsion_atom_site_label_1
_geom_torsion_atom_site_label_2
_geom_torsion_atom_site_label_3
_geom_torsion_atom_site_label_4
_geom_torsion
C6 C1 C2 C3 2.52(17)
C7 C1 C2 C3 -178.48(11)
C6 C1 C2 C30 -177.00(11)
C7 C1 C2 C30 1.99(17)
C1 C2 C3 C4 0.31(18)
C30 C2 C3 C4 179.85(11)
C2 C3 C4 C5 -2.39(18)
C2 C3 C4 C46 176.39(12)
C3 C4 C5 C6 1.70(18)
C46 C4 C5 C6 -177.08(12)
C4 C5 C6 C1 1.03(18)
C4 C5 C6 C14 -177.07(11)
C2 C1 C6 C5 -3.18(17)
C7 C1 C6 C5 177.80(10)
C2 C1 C6 C14 174.90(10)
C7 C1 C6 C14 -4.13(16)
C11 N1 C7 O1 -174.50(11)
C8 N1 C7 O1 0.49(17)
C11 N1 C7 C1 4.87(16)
C8 N1 C7 C1 179.86(10)
C6 C1 C7 O1 84.22(14)
C2 C1 C7 O1 -94.80(14)
C6 C1 C7 N1 -95.17(13)
C2 C1 C7 N1 85.81(14)
C7 N1 C8 C9 61.93(15)
C11 N1 C8 C9 -122.81(13)
C7 N1 C8 C10 -65.94(15)
C11 N1 C8 C10 109.32(13)
C7 N1 C11 C12 -119.55(13)
C8 N1 C11 C12 65.36(15)
C7 N1 C11 C13 114.98(13)
C8 N1 C11 C13 -60.11(14)
C5 C6 C14 C15 90.14(13)
C1 C6 C14 C15 -87.91(13)
C22 N2 C15 C16 -175.38(10)
C23 N2 C15 C16 63.79(12)
C22 N2 C15 C14 -54.66(13)
C23 N2 C15 C14 -175.49(10)
C6 C14 C15 N2 -175.99(10)
C6 C14 C15 C16 -54.18(13)
N2 C15 C16 C21 -138.66(11)
C14 C15 C16 C21 99.17(13)
N2 C15 C16 C17 47.39(15)
C14 C15 C16 C17 -74.78(14)
C21 C16 C17 C18 -1.23(19)
C15 C16 C17 C18 172.82(12)
C16 C17 C18 C19 0.5(2)
C17 C18 C19 C20 0.5(2)
C18 C19 C20 C21 -0.6(2)
C17 C16 C21 C20 1.06(19)
C15 C16 C21 C20 -172.96(12)
C19 C20 C21 C16 -0.1(2)
C22 N2 C23 C24 68.98(13)
C15 N2 C23 C24 -168.41(10)
N2 C23 C24 C25 -148.30(12)
N2 C23 C24 C29 33.44(18)
C29 C24 C25 C26 0.8(2)
C23 C24 C25 C26 -177.48(13)
C24 C25 C26 C27 -0.9(2)
C25 C26 C27 C28 -0.1(2)
C26 C27 C28 C29 1.3(2)
C27 C28 C29 C24 -1.3(2)
C25 C24 C29 C28 0.3(2)
C23 C24 C29 C28 178.57(13)
C3 C2 C30 C31 -108.77(13)
C1 C2 C30 C31 70.75(15)
C38 N3 C31 C32 60.87(15)
C39 N3 C31 C32 -67.06(14)
C38 N3 C31 C30 -68.49(14)
C39 N3 C31 C30 163.57(11)
C2 C30 C31 N3 -171.36(10)
C2 C30 C31 C32 57.43(14)
N3 C31 C32 C37 105.41(13)
C30 C31 C32 C37 -126.67(12)
N3 C31 C32 C33 -75.85(15)
C30 C31 C32 C33 52.08(16)
C37 C32 C33 C34 -0.54(19)
C31 C32 C33 C34 -179.30(12)
C32 C33 C34 C35 0.7(2)
C33 C34 C35 C36 -0.5(2)
C34 C35 C36 C37 0.1(2)
C35 C36 C37 C32 0.1(2)
C33 C32 C37 C36 0.15(19)
C31 C32 C37 C36 178.96(12)
C38 N3 C39 C40 68.62(15)
C31 N3 C39 C40 -160.78(11)
N3 C39 C40 C45 39.75(18)
N3 C39 C40 C41 -144.44(13)
C45 C40 C41 C42 1.0(2)
C39 C40 C41 C42 -174.92(13)
C40 C41 C42 C43 -0.5(2)
C41 C42 C43 C44 -0.2(2)
C42 C43 C44 C45 0.3(2)
C43 C44 C45 C40 0.2(2)
C41 C40 C45 C44 -0.8(2)
C39 C40 C45 C44 175.06(13)
